data_7027125
loop_
_publ_author_name
'Kresi\'nski, Roman A.'

_publ_section_title
;
 Pyrazabole formation by thermolysis of the free acid of the
 hydrotris(pyrazolyl)borate ion
;
_journal_issue 3
_journal_name_full 'Journal of the Chemical Society, Dalton Transactions'
_journal_page_first 401
_journal_paper_doi 10.1039/a807338d
_journal_year 1999
_chemical_compound_source 'dichloromethane-petrol solution'
_chemical_formula_moiety 'C12 H14 B2 N8'
_chemical_formula_sum 'C12 H14 B2 N8'
_chemical_formula_weight 291.93
_chemical_melting_point 427.5(5)
_chemical_name_common 1,4-(cis)bispyrazolylpyrazabole
_chemical_name_systematic
; 
 ? 
;
_space_group_IT_number 61
_symmetry_space_group_name_Hall '-P 2ac 2ab'
_symmetry_space_group_name_H-M 'P b c a'
_atom_sites_solution_hydrogens difmap
_atom_sites_solution_primary direct
_atom_sites_solution_secondary difmap
_audit_creation_method SHELXL
_cell_angle_alpha 90.00
_cell_angle_beta 90.00
_cell_angle_gamma 90.00
_cell_formula_units_Z 8
_cell_length_a 12.0191(9)
_cell_length_b 10.8998(6)
_cell_length_c 22.799(3)
_cell_measurement_reflns_used 250
_cell_measurement_temperature 150(2)
_cell_measurement_theta_max 25.03
_cell_measurement_theta_min 1.79
_cell_volume 2986.8(5)
_computing_cell_refinement 'REFINE in MADNES'
_computing_data_collection 'MADNES (Pflugrath & Messerschmidt, 1989)'
_computing_data_reduction 'ABSMAD (Karaulov, 1992)'
_computing_molecular_graphics 'SNOOPI (Davies, 1983)'
_computing_publication_material SHELXL93
_computing_structure_refinement 'SHELXL93 (Sheldrick, 1993)'
_computing_structure_solution 'SHELXS86 (Sheldrick, 1985)'
_diffrn_ambient_temperature 293(2)
_diffrn_measurement_device 'Delft Instruments FAST area detector'
_diffrn_measurement_method 'Collection method: see Darr, Drake, Hursthouse & Malik (1993)'
_diffrn_radiation_monochromator graphite
_diffrn_radiation_source 'fine-focus sealed tube'
_diffrn_radiation_type MoK\a
_diffrn_radiation_wavelength 0.71069
_diffrn_reflns_av_R_equivalents 0.1104
_diffrn_reflns_av_sigmaI/netI 0.4196
_diffrn_reflns_limit_h_max 14
_diffrn_reflns_limit_h_min -13
_diffrn_reflns_limit_k_max 12
_diffrn_reflns_limit_k_min -12
_diffrn_reflns_limit_l_max 25
_diffrn_reflns_limit_l_min -26
_diffrn_reflns_number 10454
_diffrn_reflns_theta_max 25.03
_diffrn_reflns_theta_min 1.79
_diffrn_standards_decay_% 'not measured'
_diffrn_standards_interval_count 'not measured'
_diffrn_standards_interval_time 'not measured'
_diffrn_standards_number 'not measured'
_exptl_absorpt_coefficient_mu 0.085
_exptl_absorpt_correction_T_max 1.000
_exptl_absorpt_correction_T_min 0.826
_exptl_absorpt_correction_type DIFABS
_exptl_crystal_colour none
_exptl_crystal_density_diffrn 1.298
_exptl_crystal_description block
_exptl_crystal_F_000 1216
_exptl_crystal_size_max 0.28
_exptl_crystal_size_mid 0.24
_exptl_crystal_size_min 0.20
_refine_diff_density_max 0.181
_refine_diff_density_min -0.206
_refine_diff_density_rms 0.053
_refine_ls_extinction_method none
_refine_ls_goodness_of_fit_all 0.602
_refine_ls_goodness_of_fit_obs 0.947
_refine_ls_hydrogen_treatment free
_refine_ls_matrix_type full
_refine_ls_number_parameters 255
_refine_ls_number_reflns 2368
_refine_ls_number_restraints 0
_refine_ls_restrained_S_all 0.602
_refine_ls_restrained_S_obs 0.947
_refine_ls_R_factor_all 0.1573
_refine_ls_R_factor_obs 0.0354
_refine_ls_shift/esd_max -0.001
_refine_ls_shift/esd_mean 0.000
_refine_ls_structure_factor_coef Fsqd
_refine_ls_weighting_details 'w=1/[\s^2^(Fo^2^)+(0.0000P)^2^+0.0000P] where P=(Fo^2^+2Fc^2^)/3'
_refine_ls_weighting_scheme calc
_refine_ls_wR_factor_all 0.0701
_refine_ls_wR_factor_obs 0.0585
_reflns_number_observed 878
_reflns_number_total 2368
_reflns_observed_criterion >2sigma(I)
_cod_data_source_file 807338dsup1.cif
_cod_data_source_block 1,4
_cod_depositor_comments
;
The following automatic conversions were performed:

'_chemical_melting_point' value '427-428 K' was changed to '427.5(5)'
- the average value was taken and precision was estimated.

Automatic conversion script
Id: cif_fix_values 1891 2012-01-12 08:04:46Z andrius 

The following automatic conversions were performed:

'_refine_ls_weighting_scheme' value 'calc
w=1/[\s^2^(Fo^2^)+(0.0000P)^2^+0.0000P] where P=(Fo^2^+2Fc^2^)/3' was
changed to 'calc'. New tag '_refine_ls_weighting_details' was
created. The value of the new tag was set to
'w=1/[\s^2^(Fo^2^)+(0.0000P)^2^+0.0000P] where P=(Fo^2^+2Fc^2^)/3'.

Automatic conversion script
Id: cif_fix_values 3143 2015-03-26 13:38:13Z robertas 
;
_cod_original_cell_volume 2986.8(4)
_cod_database_code 7027125

loop_
_symmetry_equiv_pos_as_xyz
'x, y, z'
'x+1/2, -y+1/2, -z'
'-x, y+1/2, -z+1/2'
'-x+1/2, -y, z+1/2'
'-x, -y, -z'
'-x-1/2, y-1/2, z'
'x, -y-1/2, z-1/2'
'x-1/2, y, -z-1/2'

loop_
_atom_site_aniso_label
_atom_site_aniso_U_11
_atom_site_aniso_U_22
_atom_site_aniso_U_33
_atom_site_aniso_U_23
_atom_site_aniso_U_13
_atom_site_aniso_U_12
B1 0.022(2) 0.024(2) 0.017(2) 0.000(2) -0.003(2) 0.001(2)
B2 0.027(2) 0.031(2) 0.019(2) 0.002(2) 0.001(2) 0.006(3)
N1 0.020(2) 0.025(2) 0.025(2) -0.0015(13) -0.0042(15) -0.0005(14)
N2 0.020(2) 0.029(2) 0.028(2) -0.0006(13) -0.006(2) -0.003(2)
N3 0.020(2) 0.027(2) 0.031(2) 0.0026(13) -0.002(2) 0.0007(14)
N4 0.018(2) 0.027(2) 0.021(2) 0.0025(13) -0.0025(15) 0.0011(14)
N5 0.0251(15) 0.0264(13) 0.022(2) 0.001(2) 0.0018(12) -0.003(2)
N6 0.031(2) 0.0449(15) 0.021(2) 0.002(2) 0.0024(14) -0.001(2)
N7 0.022(2) 0.0333(14) 0.023(2) 0.004(2) -0.0012(13) 0.003(2)
N8 0.025(2) 0.064(2) 0.028(2) 0.002(2) 0.0013(14) -0.004(2)
C1 0.029(2) 0.031(2) 0.031(2) 0.002(2) -0.002(2) 0.002(3)
C2 0.032(2) 0.030(2) 0.052(3) 0.006(2) 0.004(2) -0.004(2)
C3 0.025(2) 0.032(2) 0.044(2) 0.001(2) 0.002(2) -0.005(2)
C4 0.024(2) 0.028(2) 0.047(3) -0.002(2) -0.002(2) 0.010(2)
C5 0.036(2) 0.026(2) 0.045(3) -0.008(2) 0.002(2) 0.008(3)
C6 0.027(2) 0.028(2) 0.027(2) -0.004(2) 0.003(2) -0.001(2)
C7 0.022(2) 0.030(2) 0.034(2) -0.002(2) 0.002(2) -0.002(2)
C8 0.024(2) 0.037(2) 0.031(2) -0.001(2) -0.007(2) -0.003(2)
C9 0.034(2) 0.037(2) 0.025(2) 0.001(2) -0.008(2) -0.004(2)
C10 0.034(2) 0.056(2) 0.023(2) 0.004(2) 0.001(2) 0.011(2)
C11 0.038(3) 0.056(2) 0.031(3) 0.004(3) -0.015(2) 0.014(2)
C12 0.021(2) 0.047(2) 0.035(2) 0.004(2) -0.009(2) 0.002(2)

loop_
_atom_site_label
_atom_site_type_symbol
_atom_site_fract_x
_atom_site_fract_y
_atom_site_fract_z
_atom_site_U_iso_or_equiv
_atom_site_thermal_displace_type
B1 B 0.1321(3) 0.1155(4) 0.13984(15) 0.0211(8) Uani
H13 H 0.1752(15) 0.1166(19) 0.0949(9) 0.009(6) Uiso
B2 B -0.0541(3) 0.1192(4) 0.06213(14) 0.0259(8) Uani
H14 H 0.0082(17) 0.1215(19) 0.0296(8) 0.010(6) Uiso
N1 N 0.0521(2) 0.0029(2) 0.13977(11) 0.0232(7) Uani
N2 N -0.0346(2) 0.0027(2) 0.10126(11) 0.0254(7) Uani
N3 N -0.0379(2) 0.2281(2) 0.10543(11) 0.0261(7) Uani
N4 N 0.0502(2) 0.2263(2) 0.14338(11) 0.0217(6) Uani
N5 N 0.2085(2) 0.1129(2) 0.19133(10) 0.0245(6) Uani
N6 N 0.1734(2) 0.1124(2) 0.24849(11) 0.0324(6) Uani
N7 N -0.1693(2) 0.1186(2) 0.03682(11) 0.0263(6) Uani
N8 N -0.2627(2) 0.1064(3) 0.07019(10) 0.0388(7) Uani
C1 C 0.0505(3) -0.1056(3) 0.16944(13) 0.0302(8) Uani
H1 H 0.1072(20) -0.1220(23) 0.2031(10) 0.031(8) Uiso
C2 C -0.0375(3) -0.1730(3) 0.1484(2) 0.0381(10) Uani
H2 H -0.0478(24) -0.2500(21) 0.1598(12) 0.037(10) Uiso
C3 C -0.0886(3) -0.1047(3) 0.1064(2) 0.0335(8) Uani
H3 H -0.1516(19) -0.1178(23) 0.0768(10) 0.025(8) Uiso
C4 C -0.0933(3) 0.3337(3) 0.1150(2) 0.0330(9) Uani
H4 H -0.1543(22) 0.3553(22) 0.0900(12) 0.038(10) Uiso
C5 C -0.0419(3) 0.3985(3) 0.15801(15) 0.0357(9) Uani
H5 H -0.0636(24) 0.4706(23) 0.1743(12) 0.046(10) Uiso
C6 C 0.0485(3) 0.3300(3) 0.17573(14) 0.0273(8) Uani
H6 H 0.1133(22) 0.3501(21) 0.2121(11) 0.043(9) Uiso
C7 C 0.3213(3) 0.1122(3) 0.1897(2) 0.0287(8) Uani
H7 H 0.3585(20) 0.1173(25) 0.1555(11) 0.026(9) Uiso
C8 C 0.3604(3) 0.1106(3) 0.2448(2) 0.0310(8) Uani
H8 H 0.4338(19) 0.1129(24) 0.2569(10) 0.030(8) Uiso
C9 C 0.2669(3) 0.1107(3) 0.28035(14) 0.0318(8) Uani
H9 H 0.2616(19) 0.1073(24) 0.3247(10) 0.028(7) Uiso
C10 C -0.1977(3) 0.1284(4) -0.0200(2) 0.0376(9) Uani
H10 H -0.1377(22) 0.1351(26) -0.0452(12) 0.048(11) Uiso
C11 C -0.3107(3) 0.1221(4) -0.0241(2) 0.0418(10) Uani
H11 H -0.3458(24) 0.1307(29) -0.0515(13) 0.039(12) Uiso
C12 C -0.3459(3) 0.1084(3) 0.0323(2) 0.0342(8) Uani
H12 H -0.4226(20) 0.1011(24) 0.0461(10) 0.037(8) Uiso

loop_
_atom_type_symbol
_atom_type_description
_atom_type_scat_dispersion_real
_atom_type_scat_dispersion_imag
_atom_type_scat_source
C C 0.0033 0.0016 'International Tables Vol C Tables 4.2.6.8 and 6.1.1.4'
H H 0.0000 0.0000 'International Tables Vol C Tables 4.2.6.8 and 6.1.1.4'
N N 0.0061 0.0033 'International Tables Vol C Tables 4.2.6.8 and 6.1.1.4'
B B 0.0013 0.0007 'International Tables Vol C Tables 4.2.6.8 and 6.1.1.4'

loop_
_geom_angle_atom_site_label_1
_geom_angle_atom_site_label_2
_geom_angle_atom_site_label_3
_geom_angle
_geom_angle_publ_flag
H13 B1 N5 115.1(10) yes
H13 B1 N1 106.6(11) yes
N5 B1 N1 111.5(3) yes
H13 B1 N4 108.8(11) yes
N5 B1 N4 111.3(3) yes
N1 B1 N4 102.7(2) yes
H14 B2 N7 112.6(11) yes
H14 B2 N3 109.8(12) yes
N7 B2 N3 111.3(3) yes
H14 B2 N2 108.2(12) yes
N7 B2 N2 110.7(3) yes
N3 B2 N2 103.8(2) yes
N2 N1 C1 107.9(3) yes
N2 N1 B1 118.3(2) yes
C1 N1 B1 133.7(3) yes
C3 N2 N1 108.3(3) yes
C3 N2 B2 133.0(3) yes
N1 N2 B2 118.6(3) yes
C4 N3 N4 107.0(3) yes
C4 N3 B2 133.8(3) yes
N4 N3 B2 119.2(3) yes
C6 N4 N3 108.8(3) yes
C6 N4 B1 133.3(3) yes
N3 N4 B1 117.8(3) yes
C7 N5 N6 109.5(2) no
C7 N5 B1 126.5(3) no
N6 N5 B1 124.0(2) no
C9 N6 N5 104.9(2) no
C10 N7 N8 109.7(2) no
C10 N7 B2 127.2(3) no
N8 N7 B2 123.1(2) no
C12 N8 N7 104.9(2) no
N1 C1 C2 107.5(3) no
C3 C2 C1 107.5(3) no
N2 C3 C2 108.7(3) no
N3 C4 C5 109.6(3) no
C4 C5 C6 106.7(3) no
N4 C6 C5 107.8(3) no
C8 C7 N5 109.0(3) no
C7 C8 C9 105.3(3) no
N6 C9 C8 111.3(3) no
N7 C10 C11 108.3(4) no
C12 C11 C10 104.6(4) no
N8 C12 C11 112.5(3) no

loop_
_geom_bond_atom_site_label_1
_geom_bond_atom_site_label_2
_geom_bond_distance
_geom_bond_publ_flag
B1 H13 1.15(2) yes
B1 N5 1.491(4) yes
B1 N1 1.559(4) yes
B1 N4 1.560(4) yes
B2 H14 1.05(2) yes
B2 N7 1.500(4) yes
B2 N3 1.556(4) yes
B2 N2 1.570(4) yes
N1 N2 1.362(3) yes
N1 C1 1.363(4) no
N2 C3 1.343(4) no
N3 C4 1.347(3) no
N3 N4 1.367(3) yes
N4 C6 1.349(3) no
N5 C7 1.355(3) no
N5 N6 1.370(3) no
N6 C9 1.338(3) no
N7 C10 1.344(4) no
N7 N8 1.363(3) no
N8 C12 1.322(3) no
C1 C2 1.374(4) no
C2 C3 1.359(5) no
C4 C5 1.358(4) no
C5 C6 1.379(4) no
C7 C8 1.341(4) no
C8 C9 1.385(4) no
C10 C11 1.363(4) no
C11 C12 1.361(4) no
